data_7228251
loop_
_publ_author_name
'Klaus-Jurgen Range'
'Franz Rau'
'Ulrich Klement'

_publ_section_title
;
 High-Pressure Synthesis and Structure Refinement of SrVO3, Sr2VO4, and
 Sr3V2O7
;
_journal_name_full 'Zeitschrift fur Naturforschung B'
_journal_page_first 1315
_journal_page_last 1318
_journal_paper_doi 10.1515/znb-1991-1006
_journal_volume 46
_journal_year 1991
_chemical_formula_sum 'O4 Sr2 V'
_chemical_formula_weight 290.179
_space_group_IT_number 139
_symmetry_cell_setting tetragonal
_symmetry_Int_Tables_number 139
_symmetry_space_group_name_Hall '-I 4 2'
_symmetry_space_group_name_H-M 'I 4/m m m'
_cell_angle_alpha 90.
_cell_angle_beta 90.
_cell_angle_gamma 90.
_cell_formula_units_Z 2
_cell_length_a 3.837(1)
_cell_length_b 3.837(1)
_cell_length_c 12.569(3)
_cell_volume 185.05(8)
_diffrn_ambient_temperature 293
_diffrn_radiation_probe x-ray
_diffrn_radiation_type CuK\a
_diffrn_radiation_wavelength 1.5418
_exptl_absorpt_coefficient_mu 5.72
_exptl_crystal_density_diffrn 5.21
_exptl_crystal_F_000 262
_refine_ls_number_parameters 13
_refine_ls_number_reflns 68
_refine_ls_R_factor_gt 0.014
_refine_ls_wR_factor_gt 0.017
_cod_data_source_file Z-Naturforsch-1991-46b-1315-1318-1.cif
_cod_data_source_block Sr2VO4
_cod_original_cell_volume 185.04(3)
_cod_database_code 7228251

loop_
_space_group_symop_id
_space_group_symop_operation_xyz
1 x,y,z
2 -y,x,z
3 -x,-y,z
4 y,-x,z
5 x,-y,-z
6 y,x,-z
7 -x,y,-z
8 -y,-x,-z
9 -x,-y,-z
10 y,-x,-z
11 x,y,-z
12 -y,x,-z
13 -x,y,z
14 -y,-x,z
15 x,-y,z
16 y,x,z
17 1/2+x,1/2+y,1/2+z
18 1/2-y,1/2+x,1/2+z
19 1/2-x,1/2-y,1/2+z
20 1/2+y,1/2-x,1/2+z
21 1/2+x,1/2-y,1/2-z
22 1/2+y,1/2+x,1/2-z
23 1/2-x,1/2+y,1/2-z
24 1/2-y,1/2-x,1/2-z
25 1/2-x,1/2-y,1/2-z
26 1/2+y,1/2-x,1/2-z
27 1/2+x,1/2+y,1/2-z
28 1/2-y,1/2+x,1/2-z
29 1/2-x,1/2+y,1/2+z
30 1/2-y,1/2-x,1/2+z
31 1/2+x,1/2-y,1/2+z
32 1/2+y,1/2+x,1/2+z

loop_
_atom_site_label
_atom_site_type_symbol
_atom_site_thermal_displace_type
_atom_site_fract_x
_atom_site_fract_y
_atom_site_fract_z
_atom_site_occupancy
_atom_site_U_iso_or_equiv
_atom_site_calc_flag
_atom_site_refinement_flags
_atom_site_disorder_assembly
_atom_site_disorder_group
Sr Sr Uiso 0.00000 0.00000 0.35538(6) 1.000 0.0073(1) . . . .
V V Uiso 0.00000 0.00000 0.00000 1.000 0.0061(4) . . . .
O1 O Uiso 0.00000 0.50000 0.00000 1.000 0.0089(13) . . . .
O2 O Uiso 0.00000 0.00000 0.1579(4) 1.000 0.0115(10) . . . .

loop_
_geom_angle_atom_site_label_1
_geom_angle_atom_site_label_2
_geom_angle_atom_site_label_3
_geom_angle
_geom_angle_site_symmetry_1
_geom_angle_site_symmetry_2
_geom_angle_site_symmetry_3
_geom_angle_publ_flag
O1 V O2 90.00 . . . yes
O1 V O1 180.00 . . 1_545 yes
O1 V O1 90.00 . . 2_555 yes
O1 V O1 90.00 . . 2_655 yes
O1 V O2 90.00 . . 5_555 yes
O1 V O2 90.00 1_545 . . yes
O1 V O2 90.00 2_555 . . yes
O1 V O2 90.00 2_655 . . yes
O2 V O2 180.00 . . 5_555 yes
O1 V O1 90.00 1_545 . 2_555 yes
O1 V O1 90.00 1_545 . 2_655 yes
O1 V O2 90.00 1_545 . 5_555 yes
O1 V O1 180.00 2_555 . 2_655 yes
O1 V O2 90.00 2_555 . 5_555 yes
O1 V O2 90.00 2_655 . 5_555 yes
V O1 V 180.00 . . 1_565 yes

loop_
_geom_bond_atom_site_label_1
_geom_bond_atom_site_label_2
_geom_bond_distance
_geom_bond_site_symmetry_1
_geom_bond_site_symmetry_2
_geom_bond_publ_flag
V O1 1.9185(5) . . yes
V O2 1.985(5) . . yes
V O1 1.9185(5) . 1_545 yes
V O1 1.9185(5) . 2_555 yes
V O1 1.9185(5) . 2_655 yes
V O2 1.985(5) . 5_555 yes
